data_4514743
loop_
_publ_author_name
'Gramigna, Kathryn M.'
'Dickie, Diane A.'
'Foxman, Bruce M.'
'Thomas, Christine M.'

_publ_section_title
;
 Cooperative H2 Activation across a Metal--Metal Multiple Bond and
 Hydrogenation Reactions Catalyzed by a Zr/Co Heterobimetallic Complex
;
_journal_issue 4
_journal_name_full 'ACS Catalysis'
_journal_page_first 3153
_journal_paper_doi 10.1021/acscatal.8b04390
_journal_volume 9
_journal_year 2019
_chemical_formula_moiety 'C35 H65 Co I N2 O P3 Zr'
_chemical_formula_sum 'C35 H65 Co I N2 O P3 Zr'
_chemical_formula_weight 899.85
_chemical_name_common KG_665
_space_group_crystal_system monoclinic
_space_group_IT_number 15
_space_group_name_Hall '-C 2yc'
_space_group_name_H-M_alt 'C 1 2/c 1'
_symmetry_space_group_name_Hall '-C 2yc'
_symmetry_space_group_name_H-M 'C 1 2/c 1'
_atom_sites_solution_hydrogens mixed
_atom_sites_solution_primary dual
_audit_creation_method 'APEX3 v2016.9-0'
_cell_angle_alpha 90
_cell_angle_beta 103.833(2)
_cell_angle_gamma 90
_cell_formula_units_Z 8
_cell_length_a 38.6599(12)
_cell_length_b 12.0858(4)
_cell_length_c 18.3535(6)
_cell_measurement_reflns_used 9804
_cell_measurement_temperature 120.(2)
_cell_measurement_theta_max 31.5131
_cell_measurement_theta_min 2.2856
_cell_volume 8326.7(5)
_computing_cell_refinement 'SAINT V8.37A (Bruker AXS Inc., 2015)'
_computing_data_reduction 'SAINT V8.37A (Bruker AXS Inc., 2015)'
_computing_structure_refinement 'SHELXL-2014/7 (Sheldrick, 2014)'
_computing_structure_solution 'XT, VERSION 2014/4'
_diffrn_ambient_temperature 120.(2)
_diffrn_detector_area_resol_mean 8.3333
_diffrn_measured_fraction_theta_full 0.999
_diffrn_measured_fraction_theta_max 0.999
_diffrn_measurement_device_type 'Bruker Kappa APEXII CCD'
_diffrn_measurement_method '\f and \w scans'
_diffrn_radiation_monochromator graphite
_diffrn_radiation_type 'Mo K\a'
_diffrn_radiation_wavelength 0.71073
_diffrn_reflns_av_R_equivalents 0.0329
_diffrn_reflns_av_unetI/netI 0.0291
_diffrn_reflns_limit_h_max 56
_diffrn_reflns_limit_h_min -56
_diffrn_reflns_limit_k_max 17
_diffrn_reflns_limit_k_min -17
_diffrn_reflns_limit_l_max 26
_diffrn_reflns_limit_l_min -26
_diffrn_reflns_number 65633
_diffrn_reflns_theta_full 31.52
_diffrn_reflns_theta_max 31.52
_diffrn_reflns_theta_min 1.08
_diffrn_source 'fine-focus tube'
_exptl_absorpt_coefficient_mu 1.533
_exptl_absorpt_correction_T_max 0.82
_exptl_absorpt_correction_T_min 0.66
_exptl_absorpt_correction_type multi-scan
_exptl_absorpt_process_details
;
SADABS V2016/2 - Bruker AXS area detector scaling and absorption correction
;
_exptl_crystal_colour red
_exptl_crystal_density_diffrn 1.436
_exptl_crystal_density_method 'not measured'
_exptl_crystal_description rod
_exptl_crystal_F_000 3696
_exptl_crystal_size_max 0.506
_exptl_crystal_size_mid 0.154
_exptl_crystal_size_min 0.138
_refine_diff_density_max 0.823
_refine_diff_density_min -0.858
_refine_ls_extinction_method none
_refine_ls_goodness_of_fit_ref 1.026
_refine_ls_hydrogen_treatment mixed
_refine_ls_matrix_type full
_refine_ls_number_parameters 420
_refine_ls_number_reflns 13870
_refine_ls_number_restraints 0
_refine_ls_restrained_S_all 1.026
_refine_ls_R_factor_all 0.0370
_refine_ls_R_factor_gt 0.0263
_refine_ls_shift/su_max 0.003
_refine_ls_shift/su_mean 0.000
_refine_ls_structure_factor_coef Fsqd
_refine_ls_weighting_details 'w=1/[\s^2^(Fo^2^)+(0.0291P)^2^+7.8200P] where P=(Fo^2^+2Fc^2^)/3'
_refine_ls_weighting_scheme calc
_refine_ls_wR_factor_gt 0.0607
_refine_ls_wR_factor_ref 0.0653
_reflns_number_gt 11570
_reflns_number_total 13870
_reflns_threshold_expression 'I > 2\s(I)'
_cod_data_source_file cs8b04390_si_002.cif
_cod_data_source_block 4
_cod_depositor_comments
;
The following automatic conversions were performed:

'_exptl_absorpt_correction_type' value 'Multi-Scan' changed to
'multi-scan' according to
/home/data/users/saulius/crontab/automatic-downloads/current/ACS/lib/dictionaries/cif_core.dic
dictionary named 'cif_core.dic' version 2.4.2 from 2011-04-26.

Automatic conversion script
Id: cif_fix_values 4973 2017-02-22 13:04:09Z antanas 
;
_cod_database_code 4514743

loop_
_space_group_symop_operation_xyz
'x, y, z'
'-x, y, -z+1/2'
'x+1/2, y+1/2, z'
'-x+1/2, y+1/2, -z+1/2'
'-x, -y, -z'
'x, -y, z-1/2'
'-x+1/2, -y+1/2, -z'
'x+1/2, -y+1/2, z-1/2'

loop_
_atom_site_type_symbol
_atom_site_label
_atom_site_fract_x
_atom_site_fract_y
_atom_site_fract_z
_atom_site_U_iso_or_equiv
_atom_site_adp_type
_atom_site_calc_flag
_atom_site_refinement_flags_adp
_atom_site_refinement_flags_posn
_atom_site_occupancy
Zr Zr1 0.38980(2) 0.48985(2) 0.64726(2) 0.01219(3) Uani d . . 1
Co Co1 0.33147(2) 0.43232(2) 0.66495(2) 0.01153(4) Uani d . . 1
H H1 0.3646(6) 0.451(2) 0.7287(14) 0.042(7) Uiso d . . 1
H H2 0.3025(7) 0.414(2) 0.6046(14) 0.047(7) Uiso d . . 1
I I1 0.44730(2) 0.52889(2) 0.77283(2) 0.02392(3) Uani d . . 1
P P1 0.32509(2) 0.60549(3) 0.63386(2) 0.01326(7) Uani d . . 1
P P2 0.35355(2) 0.28629(3) 0.62386(2) 0.01375(8) Uani d . . 1
P P3 0.29630(2) 0.38638(4) 0.73711(2) 0.01693(8) Uani d . . 1
O O1 0.42032(3) 0.53200(10) 0.55863(7) 0.0195(2) Uani d . . 1
N N1 0.36256(3) 0.63955(11) 0.60744(8) 0.0151(3) Uani d . . 1
N N2 0.39162(3) 0.33006(11) 0.60283(8) 0.0152(3) Uani d . . 1
C C1 0.32122(5) 0.70806(14) 0.70737(10) 0.0199(3) Uani d . . 1
H H1A 0.2994 0.688 0.7248 0.024 Uiso calc U R 1
C C2 0.35284(6) 0.69801(19) 0.77523(11) 0.0336(5) Uani d . . 1
H H2A 0.3548 0.6214 0.7932 0.05 Uiso calc U R 1
H H2B 0.3492 0.7471 0.8153 0.05 Uiso calc U R 1
H H2C 0.3747 0.7191 0.7608 0.05 Uiso calc U R 1
C C3 0.31674(6) 0.82915(15) 0.68122(12) 0.0300(4) Uani d . . 1
H H3A 0.3374 0.8517 0.6626 0.045 Uiso calc U R 1
H H3B 0.3149 0.8765 0.7235 0.045 Uiso calc U R 1
H H3C 0.295 0.8364 0.641 0.045 Uiso calc U R 1
C C4 0.28611(4) 0.64345(14) 0.55792(9) 0.0181(3) Uani d . . 1
H H4 0.2875 0.7245 0.548 0.022 Uiso calc U R 1
C C5 0.25132(4) 0.62193(16) 0.58234(11) 0.0241(4) Uani d . . 1
H H5A 0.2504 0.5443 0.5971 0.036 Uiso calc U R 1
H H5B 0.2309 0.6381 0.5405 0.036 Uiso calc U R 1
H H5C 0.2504 0.6698 0.625 0.036 Uiso calc U R 1
C C6 0.28536(5) 0.58191(16) 0.48509(10) 0.0238(4) Uani d . . 1
H H6A 0.3089 0.5862 0.474 0.036 Uiso calc U R 1
H H6B 0.2676 0.6158 0.444 0.036 Uiso calc U R 1
H H6C 0.2791 0.5042 0.4905 0.036 Uiso calc U R 1
C C7 0.37491(4) 0.73839(13) 0.58098(10) 0.0163(3) Uani d . . 1
C C8 0.35618(5) 0.79585(13) 0.51770(10) 0.0186(3) Uani d . . 1
H H8 0.3329 0.7725 0.493 0.022 Uiso calc U R 1
C C9 0.37126(5) 0.88718(14) 0.49026(10) 0.0221(3) Uani d . . 1
C C10 0.40571(5) 0.91967(15) 0.52574(12) 0.0261(4) Uani d . . 1
H H10 0.4164 0.9799 0.506 0.031 Uiso calc U R 1
C C11 0.42467(5) 0.86556(14) 0.58935(12) 0.0246(4) Uani d . . 1
C C12 0.40907(4) 0.77603(14) 0.61713(11) 0.0207(3) Uani d . . 1
H H12 0.4218 0.7398 0.6614 0.025 Uiso calc U R 1
C C13 0.46147(5) 0.90346(18) 0.63005(14) 0.0374(5) Uani d . . 1
H H13A 0.4704 0.9573 0.599 0.056 Uiso calc U R 1
H H13B 0.4776 0.8397 0.6398 0.056 Uiso calc U R 1
H H13C 0.4604 0.938 0.6777 0.056 Uiso calc U R 1
C C14 0.35049(6) 0.95036(15) 0.42296(11) 0.0286(4) Uani d . . 1
H H14A 0.3603 0.9347 0.3796 0.043 Uiso calc U R 1
H H14B 0.3522 1.0299 0.4338 0.043 Uiso calc U R 1
H H14C 0.3254 0.9276 0.4119 0.043 Uiso calc U R 1
C C15 0.36625(5) 0.16967(14) 0.69141(10) 0.0197(3) Uani d . . 1
H H15 0.3443 0.147 0.7074 0.024 Uiso calc U R 1
C C16 0.39318(5) 0.20932(15) 0.76156(11) 0.0252(4) Uani d . . 1
H H16A 0.4156 0.2283 0.7486 0.038 Uiso calc U R 1
H H16B 0.3974 0.1504 0.7993 0.038 Uiso calc U R 1
H H16C 0.3838 0.2748 0.7818 0.038 Uiso calc U R 1
C C17 0.38054(6) 0.06653(15) 0.66019(13) 0.0299(4) Uani d . . 1
H H17A 0.3621 0.0363 0.6188 0.045 Uiso calc U R 1
H H17B 0.3872 0.0109 0.7 0.045 Uiso calc U R 1
H H17C 0.4015 0.0863 0.6418 0.045 Uiso calc U R 1
C C18 0.32867(4) 0.21467(14) 0.53825(10) 0.0208(3) Uani d . . 1
H H18 0.345 0.1583 0.5248 0.025 Uiso calc U R 1
C C19 0.31785(5) 0.29324(17) 0.47179(10) 0.0265(4) Uani d . . 1
H H19A 0.2962 0.3333 0.4751 0.04 Uiso calc U R 1
H H19B 0.3132 0.2508 0.425 0.04 Uiso calc U R 1
H H19C 0.3371 0.3462 0.4725 0.04 Uiso calc U R 1
C C20 0.29593(5) 0.15272(19) 0.55057(12) 0.0331(5) Uani d . . 1
H H20A 0.3034 0.0991 0.5914 0.05 Uiso calc U R 1
H H20B 0.2842 0.1137 0.5044 0.05 Uiso calc U R 1
H H20C 0.2792 0.2057 0.5638 0.05 Uiso calc U R 1
C C21 0.41767(4) 0.27382(13) 0.57379(9) 0.0151(3) Uani d . . 1
C C22 0.45184(4) 0.26065(14) 0.61988(10) 0.0179(3) Uani d . . 1
H H22 0.4566 0.286 0.6703 0.021 Uiso calc U R 1
C C23 0.47900(4) 0.21124(14) 0.59359(10) 0.0194(3) Uani d . . 1
C C24 0.47191(4) 0.17535(14) 0.51951(10) 0.0204(3) Uani d . . 1
H H24 0.4903 0.1411 0.5013 0.025 Uiso calc U R 1
C C25 0.43835(4) 0.18876(14) 0.47155(9) 0.0185(3) Uani d . . 1
C C26 0.41131(4) 0.23780(13) 0.49943(9) 0.0168(3) Uani d . . 1
H H26 0.3883 0.2467 0.4673 0.02 Uiso calc U R 1
C C27 0.43159(5) 0.15217(18) 0.39091(11) 0.0291(4) Uani d . . 1
H H27A 0.4356 0.2145 0.3597 0.044 Uiso calc U R 1
H H27B 0.4069 0.1266 0.3739 0.044 Uiso calc U R 1
H H27C 0.4479 0.0916 0.3867 0.044 Uiso calc U R 1
C C28 0.51549(5) 0.19677(18) 0.64511(11) 0.0293(4) Uani d . . 1
H H28A 0.5238 0.2679 0.6685 0.044 Uiso calc U R 1
H H28B 0.5321 0.1704 0.6161 0.044 Uiso calc U R 1
H H28C 0.5142 0.1426 0.6841 0.044 Uiso calc U R 1
C C29 0.31646(6) 0.3058(2) 0.82069(12) 0.0382(5) Uani d . . 1
H H29A 0.3253 0.2356 0.8057 0.057 Uiso calc U R 1
H H29B 0.2986 0.2911 0.8493 0.057 Uiso calc U R 1
H H29C 0.3363 0.3476 0.8519 0.057 Uiso calc U R 1
C C30 0.25703(6) 0.3024(2) 0.69824(13) 0.0460(6) Uani d . . 1
H H30A 0.2426 0.3385 0.6534 0.069 Uiso calc U R 1
H H30B 0.2429 0.2943 0.7357 0.069 Uiso calc U R 1
H H30C 0.2645 0.2292 0.6848 0.069 Uiso calc U R 1
C C31 0.27495(6) 0.49402(17) 0.78183(12) 0.0298(4) Uani d . . 1
H H31A 0.2933 0.5412 0.813 0.045 Uiso calc U R 1
H H31B 0.2608 0.4592 0.8133 0.045 Uiso calc U R 1
H H31C 0.2594 0.5391 0.7431 0.045 Uiso calc U R 1
C C32 0.40170(5) 0.54219(16) 0.48004(10) 0.0229(3) Uani d . . 1
H H32A 0.3773 0.5716 0.475 0.027 Uiso calc U R 1
H H32B 0.4002 0.4698 0.4543 0.027 Uiso calc U R 1
C C33 0.42422(5) 0.62220(17) 0.44847(11) 0.0289(4) Uani d . . 1
H H33A 0.4196 0.6997 0.4608 0.035 Uiso calc U R 1
H H33B 0.4202 0.6143 0.3934 0.035 Uiso calc U R 1
C C34 0.46165(6) 0.5850(2) 0.48902(13) 0.0373(5) Uani d . . 1
H H34A 0.4693 0.5204 0.4636 0.045 Uiso calc U R 1
H H34B 0.4791 0.6457 0.491 0.045 Uiso calc U R 1
C C35 0.45828(5) 0.55471(17) 0.56685(11) 0.0270(4) Uani d . . 1
H H35A 0.4728 0.4885 0.5855 0.032 Uiso calc U R 1
H H35B 0.4662 0.6166 0.6022 0.032 Uiso calc U R 1

loop_
_atom_site_aniso_label
_atom_site_aniso_U_11
_atom_site_aniso_U_22
_atom_site_aniso_U_33
_atom_site_aniso_U_12
_atom_site_aniso_U_13
_atom_site_aniso_U_23
Zr1 0.00945(6) 0.01276(7) 0.01480(7) -0.00095(5) 0.00378(5) -0.00005(5)
Co1 0.00948(9) 0.01338(9) 0.01222(9) -0.00108(7) 0.00358(7) 0.00049(7)
I1 0.01737(5) 0.03024(6) 0.02136(6) -0.00412(4) -0.00087(4) 0.00023(5)
P1 0.01161(17) 0.01401(17) 0.01556(18) 0.00058(14) 0.00605(14) 0.00067(14)
P2 0.01115(17) 0.01377(17) 0.01680(19) -0.00191(14) 0.00424(14) -0.00178(14)
P3 0.01719(19) 0.0197(2) 0.01592(19) -0.00302(15) 0.00802(16) 0.00147(16)
O1 0.0153(5) 0.0236(6) 0.0220(6) -0.0008(5) 0.0088(5) 0.0022(5)
N1 0.0132(6) 0.0137(6) 0.0207(7) -0.0007(5) 0.0083(5) 0.0008(5)
N2 0.0118(6) 0.0155(6) 0.0195(6) -0.0014(5) 0.0059(5) -0.0017(5)
C1 0.0200(8) 0.0180(7) 0.0248(8) 0.0004(6) 0.0114(7) -0.0044(6)
C2 0.0320(10) 0.0398(11) 0.0272(10) 0.0033(9) 0.0037(8) -0.0158(9)
C3 0.0377(11) 0.0179(8) 0.0406(11) -0.0008(7) 0.0213(9) -0.0047(8)
C4 0.0144(7) 0.0200(7) 0.0209(8) 0.0028(6) 0.0062(6) 0.0054(6)
C5 0.0143(7) 0.0302(9) 0.0287(9) 0.0042(7) 0.0066(7) 0.0096(8)
C6 0.0210(8) 0.0307(9) 0.0186(8) 0.0010(7) 0.0028(7) 0.0042(7)
C7 0.0167(7) 0.0128(7) 0.0226(8) -0.0010(5) 0.0108(6) -0.0013(6)
C8 0.0210(8) 0.0164(7) 0.0210(8) -0.0002(6) 0.0103(6) -0.0006(6)
C9 0.0309(9) 0.0155(7) 0.0243(8) 0.0009(7) 0.0150(7) 0.0011(6)
C10 0.0305(9) 0.0157(8) 0.0380(11) -0.0044(7) 0.0198(8) 0.0007(7)
C11 0.0212(8) 0.0170(8) 0.0389(11) -0.0042(6) 0.0138(8) -0.0033(7)
C12 0.0172(7) 0.0170(7) 0.0294(9) -0.0008(6) 0.0084(7) -0.0007(7)
C13 0.0256(10) 0.0271(10) 0.0600(15) -0.0111(8) 0.0110(10) 0.0005(10)
C14 0.0417(11) 0.0186(8) 0.0287(10) -0.0011(8) 0.0148(9) 0.0032(7)
C15 0.0190(8) 0.0154(7) 0.0261(8) -0.0013(6) 0.0080(7) 0.0020(6)
C16 0.0209(8) 0.0244(9) 0.0275(9) 0.0010(7) 0.0005(7) 0.0076(7)
C17 0.0330(10) 0.0173(8) 0.0442(12) 0.0019(7) 0.0184(9) 0.0027(8)
C18 0.0172(7) 0.0228(8) 0.0236(8) -0.0050(6) 0.0071(6) -0.0099(7)
C19 0.0218(8) 0.0359(10) 0.0202(8) 0.0008(7) 0.0019(7) -0.0094(8)
C20 0.0247(9) 0.0419(12) 0.0346(11) -0.0186(8) 0.0103(8) -0.0147(9)
C21 0.0137(7) 0.0134(7) 0.0200(7) -0.0006(5) 0.0077(6) 0.0017(6)
C22 0.0161(7) 0.0195(7) 0.0187(8) -0.0016(6) 0.0052(6) -0.0012(6)
C23 0.0134(7) 0.0202(8) 0.0256(8) 0.0001(6) 0.0063(6) 0.0016(7)
C24 0.0171(7) 0.0203(8) 0.0272(9) 0.0021(6) 0.0118(7) 0.0016(7)
C25 0.0207(8) 0.0182(7) 0.0184(8) 0.0002(6) 0.0084(6) 0.0013(6)
C26 0.0151(7) 0.0167(7) 0.0193(7) 0.0002(6) 0.0053(6) 0.0018(6)
C27 0.0280(9) 0.0382(11) 0.0228(9) 0.0069(8) 0.0093(8) -0.0024(8)
C28 0.0155(8) 0.0391(11) 0.0323(10) 0.0037(7) 0.0037(7) -0.0012(9)
C29 0.0485(13) 0.0463(13) 0.0274(10) 0.0200(10) 0.0238(10) 0.0190(9)
C30 0.0426(13) 0.0649(16) 0.0385(12) -0.0355(12) 0.0254(10) -0.0160(12)
C31 0.0358(11) 0.0297(10) 0.0320(10) 0.0063(8) 0.0237(9) 0.0059(8)
C32 0.0225(8) 0.0272(9) 0.0204(8) 0.0020(7) 0.0080(7) 0.0015(7)
C33 0.0336(10) 0.0294(10) 0.0279(10) 0.0044(8) 0.0155(8) 0.0072(8)
C34 0.0285(10) 0.0517(13) 0.0367(12) -0.0006(9) 0.0178(9) 0.0113(10)
C35 0.0155(8) 0.0351(10) 0.0333(10) -0.0005(7) 0.0118(7) 0.0069(8)

loop_
_atom_type_symbol
_atom_type_description
_atom_type_scat_dispersion_real
_atom_type_scat_dispersion_imag
_atom_type_scat_source
C C 0.0033 0.0016 'International Tables Vol C Tables 4.2.6.8 and 6.1.1.4'
H H 0.0000 0.0000 'International Tables Vol C Tables 4.2.6.8 and 6.1.1.4'
Co Co 0.3494 0.9721 'International Tables Vol C Tables 4.2.6.8 and 6.1.1.4'
I I -0.4742 1.8119 'International Tables Vol C Tables 4.2.6.8 and 6.1.1.4'
N N 0.0061 0.0033 'International Tables Vol C Tables 4.2.6.8 and 6.1.1.4'
O O 0.0106 0.0060 'International Tables Vol C Tables 4.2.6.8 and 6.1.1.4'
P P 0.1023 0.0942 'International Tables Vol C Tables 4.2.6.8 and 6.1.1.4'
Zr Zr -2.9673 0.5597 'International Tables Vol C Tables 4.2.6.8 and 6.1.1.4'

loop_
_geom_angle_atom_site_label_1
_geom_angle_atom_site_label_2
_geom_angle_atom_site_label_3
_geom_angle
N2 Zr1 N1 134.85(5)
N2 Zr1 O1 81.83(5)
N1 Zr1 O1 82.16(5)
N2 Zr1 Co1 84.73(4)
N1 Zr1 Co1 83.78(3)
O1 Zr1 Co1 143.60(3)
N2 Zr1 P2 36.83(4)
N1 Zr1 P2 120.16(4)
O1 Zr1 P2 114.18(3)
Co1 Zr1 P2 48.129(10)
N2 Zr1 P1 122.10(4)
N1 Zr1 P1 36.47(4)
O1 Zr1 P1 115.17(3)
Co1 Zr1 P1 47.860(10)
P2 Zr1 P1 91.201(12)
N2 Zr1 I1 112.07(4)
N1 Zr1 I1 111.39(4)
O1 Zr1 I1 95.96(3)
Co1 Zr1 I1 120.440(8)
P2 Zr1 I1 122.362(10)
P1 Zr1 I1 119.657(10)
N2 Zr1 H1 98.1(7)
N1 Zr1 H1 99.5(7)
O1 Zr1 H1 177.7(7)
Co1 Zr1 H1 38.5(7)
P2 Zr1 H1 66.4(7)
P1 Zr1 H1 66.8(7)
I1 Zr1 H1 82.0(7)
P1 Co1 P2 136.249(18)
P1 Co1 P3 110.903(18)
P2 Co1 P3 110.924(18)
P1 Co1 Zr1 75.053(12)
P2 Co1 Zr1 74.606(13)
P3 Co1 Zr1 151.273(16)
P1 Co1 H1 94.6(9)
P2 Co1 H1 93.4(9)
P3 Co1 H1 95.9(9)
Zr1 Co1 H1 55.4(9)
P1 Co1 H2 85.7(11)
P2 Co1 H2 84.4(10)
P3 Co1 H2 86.7(10)
Zr1 Co1 H2 122.0(10)
H1 Co1 H2 177.1(14)
N1 P1 C4 108.92(7)
N1 P1 C1 105.61(7)
C4 P1 C1 100.87(8)
N1 P1 Co1 105.07(5)
C4 P1 Co1 117.31(6)
C1 P1 Co1 118.38(6)
N1 P1 Zr1 48.81(5)
C4 P1 Zr1 137.19(5)
C1 P1 Zr1 119.25(6)
Co1 P1 Zr1 57.087(11)
N2 P2 C18 104.87(7)
N2 P2 C15 106.44(7)
C18 P2 C15 102.24(8)
N2 P2 Co1 105.09(5)
C18 P2 Co1 120.49(6)
C15 P2 Co1 116.50(6)
N2 P2 Zr1 48.17(5)
C18 P2 Zr1 132.69(6)
C15 P2 Zr1 121.16(6)
Co1 P2 Zr1 57.265(11)
C30 P3 C29 100.37(13)
C30 P3 C31 98.51(11)
C29 P3 C31 98.58(10)
C30 P3 Co1 119.01(7)
C29 P3 Co1 116.25(7)
C31 P3 Co1 120.15(7)
C32 O1 C35 109.39(13)
C32 O1 Zr1 120.51(10)
C35 O1 Zr1 130.09(11)
C7 N1 P1 133.55(11)
C7 N1 Zr1 130.86(10)
P1 N1 Zr1 94.72(6)
C21 N2 P2 132.00(11)
C21 N2 Zr1 132.61(10)
P2 N2 Zr1 95.00(6)
C2 C1 C3 109.81(16)
C2 C1 P1 110.50(12)
C3 C1 P1 115.45(13)
C2 C1 H1A 106.9
C3 C1 H1A 106.9
P1 C1 H1A 106.9
C1 C2 H2A 109.5
C1 C2 H2B 109.5
H2A C2 H2B 109.5
C1 C2 H2C 109.5
H2A C2 H2C 109.5
H2B C2 H2C 109.5
C1 C3 H3A 109.5
C1 C3 H3B 109.5
H3A C3 H3B 109.5
C1 C3 H3C 109.5
H3A C3 H3C 109.5
H3B C3 H3C 109.5
C6 C4 C5 109.78(15)
C6 C4 P1 112.40(11)
C5 C4 P1 110.50(11)
C6 C4 H4 108.0
C5 C4 H4 108.0
P1 C4 H4 108.0
C4 C5 H5A 109.5
C4 C5 H5B 109.5
H5A C5 H5B 109.5
C4 C5 H5C 109.5
H5A C5 H5C 109.5
H5B C5 H5C 109.5
C4 C6 H6A 109.5
C4 C6 H6B 109.5
H6A C6 H6B 109.5
C4 C6 H6C 109.5
H6A C6 H6C 109.5
H6B C6 H6C 109.5
C8 C7 C12 118.26(15)
C8 C7 N1 123.67(15)
C12 C7 N1 117.90(15)
C9 C8 C7 120.95(16)
C9 C8 H8 119.5
C7 C8 H8 119.5
C10 C9 C8 119.29(17)
C10 C9 C14 120.15(16)
C8 C9 C14 120.56(17)
C11 C10 C9 121.02(16)
C11 C10 H10 119.5
C9 C10 H10 119.5
C10 C11 C12 119.14(17)
C10 C11 C13 121.29(17)
C12 C11 C13 119.55(18)
C11 C12 C7 121.27(17)
C11 C12 H12 119.4
C7 C12 H12 119.4
C11 C13 H13A 109.5
C11 C13 H13B 109.5
H13A C13 H13B 109.5
C11 C13 H13C 109.5
H13A C13 H13C 109.5
H13B C13 H13C 109.5
C9 C14 H14A 109.5
C9 C14 H14B 109.5
H14A C14 H14B 109.5
C9 C14 H14C 109.5
H14A C14 H14C 109.5
H14B C14 H14C 109.5
C16 C15 C17 109.70(15)
C16 C15 P2 109.98(12)
C17 C15 P2 115.37(13)
C16 C15 H15 107.1
C17 C15 H15 107.1
P2 C15 H15 107.1
C15 C16 H16A 109.5
C15 C16 H16B 109.5
H16A C16 H16B 109.5
C15 C16 H16C 109.5
H16A C16 H16C 109.5
H16B C16 H16C 109.5
C15 C17 H17A 109.5
C15 C17 H17B 109.5
H17A C17 H17B 109.5
C15 C17 H17C 109.5
H17A C17 H17C 109.5
H17B C17 H17C 109.5
C19 C18 C20 110.14(16)
C19 C18 P2 112.08(12)
C20 C18 P2 112.54(12)
C19 C18 H18 107.3
C20 C18 H18 107.3
P2 C18 H18 107.3
C18 C19 H19A 109.5
C18 C19 H19B 109.5
H19A C19 H19B 109.5
C18 C19 H19C 109.5
H19A C19 H19C 109.5
H19B C19 H19C 109.5
C18 C20 H20A 109.5
C18 C20 H20B 109.5
H20A C20 H20B 109.5
C18 C20 H20C 109.5
H20A C20 H20C 109.5
H20B C20 H20C 109.5
C22 C21 C26 118.44(14)
C22 C21 N2 118.69(14)
C26 C21 N2 122.72(14)
C23 C22 C21 121.45(16)
C23 C22 H22 119.3
C21 C22 H22 119.3
C24 C23 C22 118.98(15)
C24 C23 C28 120.86(15)
C22 C23 C28 120.17(16)
C23 C24 C25 121.20(15)
C23 C24 H24 119.4
C25 C24 H24 119.4
C24 C25 C26 118.84(16)
C24 C25 C27 120.23(15)
C26 C25 C27 120.93(15)
C21 C26 C25 121.08(15)
C21 C26 H26 119.5
C25 C26 H26 119.5
C25 C27 H27A 109.5
C25 C27 H27B 109.5
H27A C27 H27B 109.5
C25 C27 H27C 109.5
H27A C27 H27C 109.5
H27B C27 H27C 109.5
C23 C28 H28A 109.5
C23 C28 H28B 109.5
H28A C28 H28B 109.5
C23 C28 H28C 109.5
H28A C28 H28C 109.5
H28B C28 H28C 109.5
P3 C29 H29A 109.5
P3 C29 H29B 109.5
H29A C29 H29B 109.5
P3 C29 H29C 109.5
H29A C29 H29C 109.5
H29B C29 H29C 109.5
P3 C30 H30A 109.5
P3 C30 H30B 109.5
H30A C30 H30B 109.5
P3 C30 H30C 109.5
H30A C30 H30C 109.5
H30B C30 H30C 109.5
P3 C31 H31A 109.5
P3 C31 H31B 109.5
H31A C31 H31B 109.5
P3 C31 H31C 109.5
H31A C31 H31C 109.5
H31B C31 H31C 109.5
O1 C32 C33 103.95(15)
O1 C32 H32A 111.0
C33 C32 H32A 111.0
O1 C32 H32B 111.0
C33 C32 H32B 111.0
H32A C32 H32B 109.0
C32 C33 C34 101.02(15)
C32 C33 H33A 111.6
C34 C33 H33A 111.6
C32 C33 H33B 111.6
C34 C33 H33B 111.6
H33A C33 H33B 109.4
C35 C34 C33 104.27(15)
C35 C34 H34A 110.9
C33 C34 H34A 110.9
C35 C34 H34B 110.9
C33 C34 H34B 110.9
H34A C34 H34B 108.9
O1 C35 C34 105.00(16)
O1 C35 H35A 110.7
C34 C35 H35A 110.7
O1 C35 H35B 110.7
C34 C35 H35B 110.7
H35A C35 H35B 108.8

loop_
_geom_bond_atom_site_label_1
_geom_bond_atom_site_label_2
_geom_bond_distance
Zr1 N2 2.1040(13)
Zr1 N1 2.1327(13)
Zr1 O1 2.2836(12)
Zr1 Co1 2.4543(3)
Zr1 P2 2.8130(4)
Zr1 P1 2.8246(4)
Zr1 I1 2.8329(2)
Zr1 H1 2.02(2)
Co1 P1 2.1678(5)
Co1 P2 2.1726(5)
Co1 P3 2.1845(5)
Co1 H1 1.53(2)
Co1 H2 1.39(3)
P1 N1 1.6848(13)
P1 C4 1.8493(17)
P1 C1 1.8643(17)
P2 N2 1.6927(13)
P2 C18 1.8496(17)
P2 C15 1.8638(17)
P3 C30 1.824(2)
P3 C29 1.826(2)
P3 C31 1.8361(19)
O1 C32 1.455(2)
O1 C35 1.465(2)
N1 C7 1.415(2)
N2 C21 1.4205(19)
C1 C2 1.527(3)
C1 C3 1.537(3)
C1 H1A 1.0
C2 H2A 0.98
C2 H2B 0.98
C2 H2C 0.98
C3 H3A 0.98
C3 H3B 0.98
C3 H3C 0.98
C4 C6 1.524(2)
C4 C5 1.538(2)
C4 H4 1.0
C5 H5A 0.98
C5 H5B 0.98
C5 H5C 0.98
C6 H6A 0.98
C6 H6B 0.98
C6 H6C 0.98
C7 C8 1.398(2)
C7 C12 1.404(2)
C8 C9 1.397(2)
C8 H8 0.95
C9 C10 1.392(3)
C9 C14 1.510(3)
C10 C11 1.385(3)
C10 H10 0.95
C11 C12 1.393(2)
C11 C13 1.511(3)
C12 H12 0.95
C13 H13A 0.98
C13 H13B 0.98
C13 H13C 0.98
C14 H14A 0.98
C14 H14B 0.98
C14 H14C 0.98
C15 C16 1.527(3)
C15 C17 1.529(2)
C15 H15 1.0
C16 H16A 0.98
C16 H16B 0.98
C16 H16C 0.98
C17 H17A 0.98
C17 H17B 0.98
C17 H17C 0.98
C18 C19 1.523(3)
C18 C20 1.533(2)
C18 H18 1.0
C19 H19A 0.98
C19 H19B 0.98
C19 H19C 0.98
C20 H20A 0.98
C20 H20B 0.98
C20 H20C 0.98
C21 C22 1.397(2)
C21 C26 1.397(2)
C22 C23 1.391(2)
C22 H22 0.95
C23 C24 1.391(2)
C23 C28 1.509(2)
C24 C25 1.392(2)
C24 H24 0.95
C25 C26 1.401(2)
C25 C27 1.506(2)
C26 H26 0.95
C27 H27A 0.98
C27 H27B 0.98
C27 H27C 0.98
C28 H28A 0.98
C28 H28B 0.98
C28 H28C 0.98
C29 H29A 0.98
C29 H29B 0.98
C29 H29C 0.98
C30 H30A 0.98
C30 H30B 0.98
C30 H30C 0.98
C31 H31A 0.98
C31 H31B 0.98
C31 H31C 0.98
C32 C33 1.507(3)
C32 H32A 0.99
C32 H32B 0.99
C33 C34 1.528(3)
C33 H33A 0.99
C33 H33B 0.99
C34 C35 1.510(3)
C34 H34A 0.99
C34 H34B 0.99
C35 H35A 0.99
C35 H35B 0.99

loop_
_geom_torsion_atom_site_label_1
_geom_torsion_atom_site_label_2
_geom_torsion_atom_site_label_3
_geom_torsion_atom_site_label_4
_geom_torsion
C4 P1 N1 C7 53.23(18)
C1 P1 N1 C7 -54.39(17)
Co1 P1 N1 C7 179.72(15)
Zr1 P1 N1 C7 -169.84(19)
C4 P1 N1 Zr1 -136.93(7)
C1 P1 N1 Zr1 115.45(7)
Co1 P1 N1 Zr1 -10.45(6)
C18 P2 N2 C21 -51.93(17)
C15 P2 N2 C21 55.94(17)
Co1 P2 N2 C21 -179.90(14)
Zr1 P2 N2 C21 173.33(18)
C18 P2 N2 Zr1 134.74(7)
C15 P2 N2 Zr1 -117.38(7)
Co1 P2 N2 Zr1 6.77(6)
N1 P1 C1 C2 -62.56(15)
C4 P1 C1 C2 -175.92(13)
Co1 P1 C1 C2 54.68(15)
Zr1 P1 C1 C2 -11.41(15)
N1 P1 C1 C3 62.80(15)
C4 P1 C1 C3 -50.56(15)
Co1 P1 C1 C3 -179.96(11)
Zr1 P1 C1 C3 113.95(13)
N1 P1 C4 C6 61.34(14)
C1 P1 C4 C6 172.16(12)
Co1 P1 C4 C6 -57.76(13)
Zr1 P1 C4 C6 12.21(17)
N1 P1 C4 C5 -175.64(12)
C1 P1 C4 C5 -64.82(14)
Co1 P1 C4 C5 65.26(13)
Zr1 P1 C4 C5 135.24(10)
P1 N1 C7 C8 -56.6(2)
Zr1 N1 C7 C8 136.80(14)
P1 N1 C7 C12 128.29(16)
Zr1 N1 C7 C12 -38.3(2)
C12 C7 C8 C9 1.1(2)
N1 C7 C8 C9 -173.95(15)
C7 C8 C9 C10 1.3(2)
C7 C8 C9 C14 -178.54(16)
C8 C9 C10 C11 -2.5(3)
C14 C9 C10 C11 177.38(17)
C9 C10 C11 C12 1.2(3)
C9 C10 C11 C13 -177.35(18)
C10 C11 C12 C7 1.4(3)
C13 C11 C12 C7 179.93(17)
C8 C7 C12 C11 -2.5(2)
N1 C7 C12 C11 172.85(15)
N2 P2 C15 C16 59.51(13)
C18 P2 C15 C16 169.25(12)
Co1 P2 C15 C16 -57.26(13)
Zr1 P2 C15 C16 8.87(14)
N2 P2 C15 C17 -65.20(14)
C18 P2 C15 C17 44.54(15)
Co1 P2 C15 C17 178.03(11)
Zr1 P2 C15 C17 -115.84(12)
N2 P2 C18 C19 -64.42(13)
C15 P2 C18 C19 -175.35(12)
Co1 P2 C18 C19 53.54(14)
Zr1 P2 C18 C19 -18.36(16)
N2 P2 C18 C20 170.78(14)
C15 P2 C18 C20 59.85(15)
Co1 P2 C18 C20 -71.26(15)
Zr1 P2 C18 C20 -143.16(12)
P2 N2 C21 C22 -112.81(16)
Zr1 N2 C21 C22 58.1(2)
P2 N2 C21 C26 71.7(2)
Zr1 N2 C21 C26 -117.33(16)
C26 C21 C22 C23 -1.1(2)
N2 C21 C22 C23 -176.78(15)
C21 C22 C23 C24 0.7(3)
C21 C22 C23 C28 -179.14(16)
C22 C23 C24 C25 0.4(3)
C28 C23 C24 C25 -179.76(17)
C23 C24 C25 C26 -1.0(3)
C23 C24 C25 C27 178.24(17)
C22 C21 C26 C25 0.5(2)
N2 C21 C26 C25 175.98(15)
C24 C25 C26 C21 0.6(2)
C27 C25 C26 C21 -178.72(16)
C35 O1 C32 C33 -26.74(18)
Zr1 O1 C32 C33 152.13(11)
O1 C32 C33 C34 39.01(19)
C32 C33 C34 C35 -37.5(2)
C32 O1 C35 C34 2.7(2)
Zr1 O1 C35 C34 -176.02(13)
C33 C34 C35 O1 22.1(2)
